data_5000374
_chemical_formula_sum 'C36 H52 F5 Ir O2 P2 Si'
_chemical_formula_weight 894.053
_space_group_IT_number 14
_symmetry_cell_setting monoclinic
_symmetry_space_group_name_Hall '-P 2yn'
_symmetry_space_group_name_H-M 'P 1 21/n 1'
_cell_angle_alpha 90
_cell_angle_beta 97.50(3)
_cell_angle_gamma 90
_cell_formula_units_Z 4
_cell_length_a 13.041(7)
_cell_length_b 12.998(6)
_cell_length_c 22.553(13)
_cell_measurement_reflns_used 24
_cell_measurement_temperature 102.15
_cell_measurement_theta_max 10.15
_cell_measurement_theta_min 9.6
_cell_volume 3790(4)
_diffrn_ambient_temperature 102.15
_diffrn_measured_fraction_theta_full 0
_diffrn_measured_fraction_theta_max 1
_diffrn_measurement_device_type 'refurbished Picker diffractometer'
_diffrn_measurement_method '\q/2\q scans'
_diffrn_radiation_type 'Mo K\a'
_diffrn_radiation_wavelength 0.71069
_diffrn_reflns_av_R_equivalents 0.066
_diffrn_reflns_limit_h_max 1
_diffrn_reflns_limit_h_min -14
_diffrn_reflns_limit_k_max 13
_diffrn_reflns_limit_k_min 0
_diffrn_reflns_limit_l_max 24
_diffrn_reflns_limit_l_min -24
_diffrn_reflns_number 5536
_diffrn_reflns_theta_full 0
_diffrn_reflns_theta_max 22.4963
_diffrn_reflns_theta_min 3.00116
_diffrn_standards_decay_% 0
_diffrn_standards_interval_count 400
_diffrn_standards_number 4
_exptl_absorpt_coefficient_mu 3.7041
_exptl_crystal_colour orange
_exptl_crystal_density_diffrn 1.567
_exptl_crystal_density_meas ?
_exptl_crystal_density_method 'not measured'
_exptl_crystal_description block
_exptl_crystal_F_000 1800
_exptl_crystal_size_max .20
_exptl_crystal_size_mid .15
_exptl_crystal_size_min .12
_refine_diff_density_max 2.2
_refine_ls_abs_structure_details none
_refine_ls_extinction_coef -0.000000067(13)
_refine_ls_extinction_expression
;
Larson, A. C. (1967).  Acta Cryst. 23, p. 664.  Eq. (3)
;
_refine_ls_extinction_method Zachariasen
_refine_ls_goodness_of_fit_ref 1.432
_refine_ls_hydrogen_treatment noref
_refine_ls_matrix_type full
_refine_ls_number_parameters 405
_refine_ls_number_reflns 4941
_refine_ls_R_factor_gt 0.0435
_refine_ls_shift/su_max 0.0039
_refine_ls_structure_factor_coef F
_refine_ls_weighting_details w^-1^=\s^2^(F)+(.03F)^2^
_refine_ls_weighting_scheme calc
_refine_ls_wR_factor_ref 0.0408
_reflns_number_gt 3363
_reflns_number_total 4941
_reflns_threshold_expression F^2^>2.33\s(F^2^)
_cod_depositor_comments
;
The following automatic conversions were performed:

'_cell_measurement_temperature' value '-171' was changed to '102.15'
- it was converted from degrees Celsius(C) to
Kelvins(K).

'_diffrn_ambient_temperature' value '-171' was changed
to '102.15' - it was converted from degrees Celsius(C) to Kelvins(K).

Automatic conversion script
Id: cif_fix_values 1646 2011-03-28 12:23:43Z adriana 
;
_cod_original_sg_symbol_H-M 'P 21/n'
_cod_original_formula_sum 'C36 H52 F5 Ir1 O2 P2 Si1'
_cod_database_code 5000374

loop_
_symmetry_equiv_pos_as_xyz
x,y,z
1/2-x,1/2+y,1/2-z
1/2+x,1/2-y,1/2+z
-x,-y,-z

loop_
_atom_site_label
_atom_site_type_symbol
_atom_site_fract_x
_atom_site_fract_y
_atom_site_fract_z
_atom_site_U_iso_or_equiv
_atom_site_adp_type
_atom_site_occupancy
_atom_site_disorder_group
_atom_site_disorder_assembly
IR1 IR 0.62226(4) 0.17403(4) 0.78723(2) 0.01104(16) Uani 1 0 .
C2 C 0.6560(10) 0.3160(12) 0.7775(6) 0.021(3) Uiso 1 0 .
O3 O 0.6809(7) 0.3977(7) 0.7713(4) 0.028(4) Uani 1 0 .
C4 C 0.6248(12) 0.0293(10) 0.7852(7) 0.024(5) Uani 1 0 .
O5 O 0.6352(7) 0.9405(7) 0.7837(5) 0.027(4) Uani 1 0 .
P6 P 0.5178(2) 0.1815(3) 0.69275(15) 0.0155(11) Uani 1 0 .
C7 C 0.6014(9) 0.1656(11) 0.6303(6) 0.022(4) Uani 1 0 .
C8 C 0.6660(11) 0.2636(11) 0.6277(7) 0.027(5) Uani 1 0 .
C9 C 0.6756(11) 0.0765(11) 0.6467(7) 0.023(5) Uani 1 0 .
C10 C 0.5417(10) 0.1447(10) 0.5675(6) 0.018(5) Uani 1 0 .
C11 C 0.4030(10) 0.0920(11) 0.6857(7) 0.023(5) Uani 1 0 .
C12 C 0.4323(11) 0.9823(11) 0.6706(7) 0.030(5) Uani 1 0 .
C13 C 0.3180(11) 0.1298(11) 0.6370(6) 0.029(5) Uani 1 0 .
C14 C 0.3610(11) 0.0925(12) 0.7451(7) 0.027(5) Uani 1 0 .
C15 C 0.4546(9) 0.3090(10) 0.6867(5) 0.014(3) Uiso 1 0 .
C16 C 0.4279(10) 0.3586(10) 0.6317(6) 0.021(5) Uani 1 0 .
C17 C 0.3752(9) 0.4529(11) 0.6327(6) 0.019(5) Uani 1 0 .
C18 C 0.3512(10) 0.4954(10) 0.6845(7) 0.021(5) Uani 1 0 .
C19 C 0.3776(10) 0.4450(10) 0.7380(6) 0.020(5) Uani 1 0 .
C20 C 0.4290(9) 0.3515(9) 0.7391(5) 0.018(3) Uiso 1 0 .
P21 P 0.7151(2) 0.1812(3) 0.88519(15) 0.0145(11) Uani 1 0 .
C22 C 0.8583(9) 0.1671(12) 0.8799(6) 0.019(4) Uani 1 0 .
C23 C 0.8964(11) 0.2664(11) 0.8508(7) 0.025(5) Uani 1 0 .
C24 C 0.9268(11) 0.1473(10) 0.9397(7) 0.030(5) Uani 1 0 .
C25 C 0.8718(11) 0.0784(11) 0.8376(7) 0.022(5) Uani 1 0 .
C26 C 0.6690(10) 0.0891(10) 0.9401(6) 0.018(5) Uani 1 0 .
C27 C 0.7093(10) 0.9787(11) 0.9339(7) 0.027(5) Uani 1 0 .
C28 C 0.5494(11) 0.0883(12) 0.9278(7) 0.027(5) Uani 1 0 .
C29 C 0.7010(12) 0.1253(12) 1.0041(7) 0.030(5) Uani 1 0 .
C30 C 0.6898(10) 0.3068(10) 0.9186(5) 0.015(4) Uani 1 0 .
C31 C 0.5883(10) 0.3465(10) 0.9045(6) 0.022(5) Uani 1 0 .
C32 C 0.5620(11) 0.4375(11) 0.9303(6) 0.025(5) Uani 1 0 .
C33 C 0.6330(11) 0.4913(11) 0.9698(6) 0.028(5) Uani 1 0 .
C34 C 0.7322(11) 0.4508(11) 0.9831(6) 0.030(5) Uani 1 0 .
C35 C 0.7615(10) 0.3603(10) 0.9582(6) 0.020(3) Uiso 1 0 .
SI36 SI 0.2312(3) 0.7560(3) 0.58289(19) 0.0251(14) Uani 1 0 .
F37 F 0.3244(9) 0.7348(8) 0.6357(5) 0.081(5) Uani 1 0 .
F38 F 0.1406(9) 0.7677(8) 0.5277(5) 0.079(5) Uani 1 0 .
F39 F 0.1728(8) 0.8217(11) 0.6255(5) 0.101(6) Uani 1 0 .
F40 F 0.3103(9) 0.8141(10) 0.5471(5) 0.089(5) Uani 1 0 .
F41 F 0.2149(9) 0.6335(7) 0.5778(5) 0.073(5) Uani 1 0 .
C42 C 0.3870(10) 0.8023(12) 0.7949(7) 0.033(6) Uani 1 0 .
C43 C 0.4425(13) 0.7196(13) 0.7775(7) 0.038(6) Uani 1 0 .
C44 C 0.5208(11) 0.6779(13) 0.8184(7) 0.039(6) Uani 1 0 .
C45 C 0.5403(11) 0.7171(12) 0.8756(7) 0.034(6) Uani 1 0 .
C46 C 0.4846(10) 0.7992(11) 0.8914(6) 0.025(5) Uani 1 0 .
C47 C 0.4070(10) 0.8399(13) 0.8506(7) 0.032(6) Uani 1 0 .
H3 H 0.7065 0.2761 0.6659 0.0409 Uiso 1 0 .
H4 H 0.7115 0.2572 0.5985 0.0409 Uiso 1 0 .
H5 H 0.6218 0.3215 0.6184 0.0409 Uiso 1 0 .
H6 H 0.6346 0.0131 0.6471 0.0348 Uiso 1 0 .
H7 H 0.7204 0.0682 0.6176 0.0348 Uiso 1 0 .
H8 H 0.7125 0.085 0.6849 0.0348 Uiso 1 0 .
H9 H 0.4958 0.2011 0.556 0.0306 Uiso 1 0 .
H10 H 0.5874 0.1358 0.5392 0.0306 Uiso 1 0 .
H11 H 0.4999 0.0838 0.5689 0.0306 Uiso 1 0 .
H12 H 0.3732 0.9386 0.6695 0.0414 Uiso 1 0 .
H13 H 0.4569 -0.0189 0.6331 0.0414 Uiso 1 0 .
H14 H 0.4848 -0.0425 0.7007 0.0414 Uiso 1 0 .
H15 H 0.299 0.1989 0.6459 0.0399 Uiso 1 0 .
H16 H 0.3425 0.1295 0.5991 0.0399 Uiso 1 0 .
H17 H 0.2582 0.0874 0.6353 0.0399 Uiso 1 0 .
H18 H 0.3418 0.1617 0.7553 0.0384 Uiso 1 0 .
H19 H 0.301 0.0502 0.7446 0.0384 Uiso 1 0 .
H20 H 0.4118 0.069 0.777 0.0384 Uiso 1 0 .
H21 H 0.4453 0.3285 0.5954 0.0335 Uiso 1 0 .
H22 H 0.3566 0.4902 0.5957 0.0316 Uiso 1 0 .
H23 H 0.3144 0.5609 0.6847 0.0351 Uiso 1 0 .
H24 H 0.3604 0.4746 0.775 0.0351 Uiso 1 0 .
H25 H 0.4474 0.3167 0.7767 0.0299 Uiso 1 0 .
H26 H 0.9669 0.2599 0.8444 0.0377 Uiso 1 0 .
H27 H 0.8554 0.2791 0.813 0.0377 Uiso 1 0 .
H28 H 0.8897 0.3237 0.8763 0.0377 Uiso 1 0 .
H29 H 0.9058 0.0857 0.9578 0.0437 Uiso 1 0 .
H30 H 0.9978 0.1413 0.9343 0.0437 Uiso 1 0 .
H31 H 0.9199 0.2035 0.9665 0.0437 Uiso 1 0 .
H32 H 0.8497 0.0149 0.8544 0.0337 Uiso 1 0 .
H33 H 0.831 0.0884 0.7999 0.0337 Uiso 1 0 .
H34 H 0.9424 0.0704 0.8316 0.0337 Uiso 1 0 .
H35 H 0.6816 -0.0673 0.9613 0.0387 Uiso 1 0 .
H36 H 0.6896 -0.0468 0.8943 0.0387 Uiso 1 0 .
H37 H 0.783 -0.0233 0.9423 0.0387 Uiso 1 0 .
H38 H 0.5215 0.1561 0.9309 0.0379 Uiso 1 0 .
H39 H 0.5265 0.0647 0.8871 0.0379 Uiso 1 0 .
H40 H 0.519 0.0439 0.9541 0.0379 Uiso 1 0 .
H41 H 0.6713 0.0823 1.0317 0.0403 Uiso 1 0 .
H42 H 0.7735 0.1255 1.0134 0.0403 Uiso 1 0 .
H43 H 0.6756 0.1944 1.0085 0.0403 Uiso 1 0 .
H44 H 0.5381 0.3093 0.8781 0.0371 Uiso 1 0 .
H45 H 0.4925 0.4634 0.9211 0.0345 Uiso 1 0 .
H46 H 0.6139 0.5559 0.9871 0.038 Uiso 1 0 .
H47 H 0.7822 0.4892 1.0098 0.042 Uiso 1 0 .
H48 H 0.831 0.3333 0.9688 0.0356 Uiso 1 0 .
H49 H 0.3348 0.8347 0.7651 0.0454 Uiso 1 0 .
H50 H 0.4285 0.6914 0.7367 0.0458 Uiso 1 0 .
H51 H 0.5613 0.6183 0.807 0.0527 Uiso 1 0 .
H52 H 0.5914 0.6854 0.9048 0.0437 Uiso 1 0 .
H53 H 0.5003 0.8288 0.9323 0.0394 Uiso 1 0 .
H54 H 0.3658 0.8965 0.8628 0.0433 Uiso 1 0 .

loop_
_atom_type_symbol
_atom_type_description
_atom_type_scat_dispersion_real
_atom_type_scat_dispersion_imag
_atom_type_scat_source
IR Ir -2.066 7.99 'International Tables Vol. IV (1974) Table 2.2B'
P P 0.09 0.095 'International Tables Vol. IV (1974) Table 2.2B'
SI Si 0.072 0.071 'International Tables Vol. IV (1974) Table 2.2B'
F F 0.014 0.01 'International Tables Vol. IV (1974) Table 2.2B'
O O 0.008 0.006 'International Tables Vol. IV (1974) Table 2.2B'
C C 0.002 0.002 'International Tables Vol. IV (1974) Table 2.2B'
H H 0 0 'International Tables Vol. IV (1974) Table 2.2B'
